data_1527494
loop_
_publ_author_name
'Hazell, A.C.'
'Gronbaek Hazell, R.'

_publ_section_title
;
 The Crystal Structure of Pentathiazyl Tetrachloroaluminate, S5 N5 Al Cl4
;
_journal_name_full 'Acta Chemica Scandinavica (1-27,1973-42,1988)'
_journal_page_first 1987
_journal_page_last 1995
_journal_volume 26
_journal_year 1972
_chemical_formula_sum 'Al Cl4 N5 S5'
_chemical_name_systematic 'S5 N5 Al Cl4'
_space_group_IT_number 62
_symmetry_space_group_name_Hall '-P 2ac 2n'
_symmetry_space_group_name_H-M 'P n m a'
_cell_angle_alpha 90
_cell_angle_beta 90
_cell_angle_gamma 90
_cell_formula_units_Z 8
_cell_length_a 9.412
_cell_length_b 13.647
_cell_length_c 20.761
_cell_volume 2666.658
_citation_journal_id_ASTM ACSAA4
_cod_data_source_file Hazell_ACSAA4_1972_973.cif
_cod_data_source_block Al1Cl4N5S5
_cod_original_formula_sum 'Al1 Cl4 N5 S5'
_cod_database_code 1527494

loop_
_symmetry_equiv_pos_as_xyz
x,y,z
-x+1/2,-y,z+1/2
x+1/2,-y+1/2,-z+1/2
-x,y+1/2,-z
-x,-y,-z
x-1/2,y,-z-1/2
-x-1/2,y-1/2,z-1/2
x,-y-1/2,z

loop_
_atom_site_label
_atom_site_type_symbol
_atom_site_fract_x
_atom_site_fract_y
_atom_site_fract_z
_atom_site_occupancy
_atom_site_U_iso_or_equiv
Cl2 Cl-1 0.2998 -0.25 0.3114 1 0.0
S5 S-2 0.065 -0.1062 0.4528 1 0.0
S2 S-2 0.2074 0.0297 0.27 1 0.0
Cl1 Cl-1 0.5914 -0.1222 0.3675 1 0.0
Cl5 Cl-1 0.1231 0.25 0.4319 1 0.0
N3 N+3 0.4006 0.0782 0.441 1 0.0
Cl6 Cl-1 0.0151 0.25 0.2723 1 0.0
N1 N+1 0.0877 -0.0366 0.2951 1 0.0
Cl3 Cl-1 0.3771 -0.25 0.4743 1 0.0
S3 S-2 0.4191 0.1096 0.3678 1 0.0
N2 N+1 0.3121 0.067 0.3161 1 0.0
N5 N+3 -0.0224 -0.1296 0.3923 1 0.0
N4 N+3 0.1856 -0.0321 0.4361 1 0.0
S1 S-2 -0.0212 -0.104 0.3191 1 0.0
Al1 Al+3 0.4662 -0.25 0.3801 1 0.0
S4 S-2 0.3009 0.0122 0.4811 1 0.0
Al2 Al+3 -0.0554 0.25 0.3693 1 0.0
Cl4 Cl-1 -0.1763 0.1212 0.3869 1 0.0
